data_7222917
loop_
_publ_author_name
'Willis, Nicky J.'
'Fisher, Craig A.'
'Alder, Catherine M.'
'Harsanyi, Antal'
'Shukla, Lena'
'Adams, Joseph P.'
'Sandford, Graham'

_publ_section_title
;
 Sustainable synthesis of enantiopure fluorolactam derivatives by a
 selective direct fluorination -- amidase strategy
;
_journal_issue 5
_journal_name_full 'Green Chem.'
_journal_page_first 1313
_journal_paper_doi 10.1039/C5GC02209F
_journal_volume 18
_journal_year 2016
_chemical_absolute_configuration ad
_chemical_formula_moiety 'C7 H10 F N O3'
_chemical_formula_sum 'C7 H10 F N O3'
_chemical_formula_weight 175.16
_chemical_name_systematic
;
(R)-methyl 3-fluoro-2-oxopiperidine-3-carboxylate  
;
_space_group_crystal_system monoclinic
_space_group_IT_number 4
_space_group_name_Hall 'P 2yb'
_space_group_name_H-M_alt 'P 1 21 1'
_symmetry_space_group_name_Hall 'P 2yb'
_symmetry_space_group_name_H-M 'P 1 21 1'
_atom_sites_solution_hydrogens difmap
_atom_sites_solution_primary direct
_atom_sites_solution_secondary difmap
_audit_creation_date 2014-11-24
_audit_creation_method
;
Olex2 1.2-beta
(compiled 2014.11.21 svn.r3092 for OlexSys, GUI svn.r4949)
;
_audit_update_record
;
2015-05-20 deposited with the CCDC.
2015-10-13 downloaded from the CCDC.
;
_cell_angle_alpha 90.00
_cell_angle_beta 90.3650(8)
_cell_angle_gamma 90.00
_cell_formula_units_Z 4
_cell_length_a 8.5211(3)
_cell_length_b 10.3039(3)
_cell_length_c 9.1547(3)
_cell_measurement_reflns_used 7543
_cell_measurement_temperature 120.0(2)
_cell_measurement_theta_max 74.36
_cell_measurement_theta_min 4.29
_cell_volume 803.77(5)
_computing_cell_refinement 'SAINT v8.34A (Bruker, 2013)'
_computing_data_collection 'APEX2 v.2013.4_1 (Bruker, 2013)'
_computing_data_reduction 'SAINT v8.34A (Bruker, 2013)'
_computing_molecular_graphics 'Olex2 (Dolomanov et al., 2009)'
_computing_publication_material 'Olex2 (Dolomanov et al., 2009)'
_computing_structure_refinement 'XL (Sheldrick, 2008)'
_computing_structure_solution 'XS (Sheldrick, 2008)'
_diffrn_ambient_temperature 120.0
_diffrn_detector 'Bruker PHOTON 100 CMOS'
_diffrn_detector_type 'CMOS sensor'
_diffrn_measured_fraction_theta_full 0.981
_diffrn_measured_fraction_theta_max 0.981
_diffrn_measurement_device 'Bruker D8 Venture'
_diffrn_measurement_device_type '3-circle diffractometer'
_diffrn_measurement_method \w-scan
_diffrn_radiation_monochromator 'focusing mirrors'
_diffrn_radiation_probe x-ray
_diffrn_radiation_type CuK\a
_diffrn_radiation_wavelength 1.54178
_diffrn_reflns_av_R_equivalents 0.0579
_diffrn_reflns_av_unetI/netI 0.0613
_diffrn_reflns_limit_h_max 10
_diffrn_reflns_limit_h_min -9
_diffrn_reflns_limit_k_max 12
_diffrn_reflns_limit_k_min -12
_diffrn_reflns_limit_l_max 11
_diffrn_reflns_limit_l_min -11
_diffrn_reflns_number 6957
_diffrn_reflns_theta_full 72.47
_diffrn_reflns_theta_max 72.47
_diffrn_reflns_theta_min 4.83
_diffrn_source 'ImuS microsource'
_diffrn_standards_number 0
_exptl_absorpt_coefficient_mu 1.104
_exptl_absorpt_correction_T_max 1.0000
_exptl_absorpt_correction_T_min 0.8531
_exptl_absorpt_correction_type multi-scan
_exptl_absorpt_process_details
;
SADABS-2012/1 (Bruker,2012) was used for absorption correction.
wR2(int) was 0.1118 before and 0.0883 after correction.
The Ratio of minimum to maximum transmission is 0.8531.
The \l/2 correction factor is 0.0015.
;
_exptl_crystal_colour 'clear colourless'
_exptl_crystal_colour_lustre clear
_exptl_crystal_colour_primary colourless
_exptl_crystal_density_diffrn 1.447
_exptl_crystal_density_method 'not measured'
_exptl_crystal_description prism
_exptl_crystal_F_000 368
_exptl_crystal_size_max 0.32
_exptl_crystal_size_mid 0.3
_exptl_crystal_size_min 0.24
_refine_diff_density_max 0.328
_refine_diff_density_min -0.261
_refine_diff_density_rms 0.067
_refine_ls_abs_structure_details 'Flack H D (1983), Acta Cryst. A39, 876-881'
_refine_ls_abs_structure_Flack -0.01(16)
_refine_ls_extinction_method none
_refine_ls_goodness_of_fit_ref 1.103
_refine_ls_hydrogen_treatment refall
_refine_ls_matrix_type full
_refine_ls_number_parameters 297
_refine_ls_number_reflns 2916
_refine_ls_number_restraints 1
_refine_ls_restrained_S_all 1.103
_refine_ls_R_factor_all 0.0515
_refine_ls_R_factor_gt 0.0513
_refine_ls_shift/su_max 0.000
_refine_ls_shift/su_mean 0.000
_refine_ls_structure_factor_coef Fsqd
_refine_ls_weighting_details 'calc w=1/[\s^2^(Fo^2^)+(0.1000P)^2^+0.1200P] where P=(Fo^2^+2Fc^2^)/3'
_refine_ls_weighting_scheme calc
_refine_ls_wR_factor_gt 0.1451
_refine_ls_wR_factor_ref 0.1455
_reflns_number_gt 2893
_reflns_number_total 2916
_reflns_threshold_expression >2sigma(I)
_cod_data_source_file c5gc02209f6.cif
_cod_data_source_block 2c_14srv258
_cod_depositor_comments
;
The following automatic conversions were performed:

'_diffrn_radiation_probe' value 'X-ray' changed to 'x-ray' according
to
/usr/data/users/saulius/crontab/automatic-downloads/rss-feeds/RSC/lib/dictionaries/cif_core.dic
dictionary named 'cif_core.dic' version 2.4.2 from 2011-04-26.

Automatic conversion script
Id: cif_fix_values 3271 2015-04-21 07:52:19Z andrius 

 Adding full bibliography for 7222916--7222921.cif.
;
_cod_database_code 7222917
_computing.bruker_data_scaling 'SADABS V2012/1 (Bruker AXS Inc.)'

_olex2_refinement_description
;
;

loop_
_space_group_symop_id
_space_group_symop_operation_xyz
1 'x, y, z'
2 '-x, y+1/2, -z'

loop_
_atom_site_label
_atom_site_type_symbol
_atom_site_fract_x
_atom_site_fract_y
_atom_site_fract_z
_atom_site_U_iso_or_equiv
_atom_site_adp_type
_atom_site_occupancy
_atom_site_calc_flag
F1 F 0.74634(17) 0.54728(15) 0.13756(16) 0.0368(4) Uani 1 d
O1 O 0.6903(2) 0.29830(19) 0.2600(2) 0.0373(4) Uani 1 d
O2 O 0.80105(19) 0.27347(17) -0.08541(19) 0.0311(4) Uani 1 d
O3 O 0.9704(2) 0.3938(3) 0.0451(3) 0.0528(6) Uani 1 d
N1 N 0.4532(3) 0.3510(2) 0.1621(2) 0.0358(5) Uani 1 d
C1 C 0.6094(3) 0.3546(2) 0.1680(2) 0.0286(5) Uani 1 d
C2 C 0.6929(3) 0.4414(2) 0.0549(3) 0.0290(5) Uani 1 d
C3 C 0.5934(3) 0.4920(3) -0.0694(3) 0.0346(6) Uani 1 d
C4 C 0.4317(3) 0.5305(3) -0.0134(3) 0.0379(6) Uani 1 d
C5 C 0.3524(3) 0.4125(3) 0.0507(3) 0.0440(7) Uani 1 d
C6 C 0.8403(3) 0.3682(2) 0.0053(3) 0.0299(5) Uani 1 d
C7 C 0.9305(3) 0.1902(3) -0.1316(3) 0.0396(6) Uani 1 d
H1 H 0.411(4) 0.319(4) 0.234(4) 0.036(8) Uiso 1 d
H3A H 0.582(5) 0.432(4) -0.137(4) 0.052(10) Uiso 1 d
H3B H 0.650(5) 0.563(4) -0.117(4) 0.051(10) Uiso 1 d
H4A H 0.444(4) 0.599(3) 0.055(4) 0.031(7) Uiso 1 d
H4B H 0.371(3) 0.560(3) -0.097(3) 0.019(6) Uiso 1 d
H5A H 0.263(4) 0.444(4) 0.098(4) 0.038(8) Uiso 1 d
H5B H 0.321(4) 0.344(4) -0.037(4) 0.046(9) Uiso 1 d
H7A H 0.874(4) 0.137(3) -0.217(4) 0.035(8) Uiso 1 d
H7B H 0.961(5) 0.139(5) -0.055(5) 0.056(11) Uiso 1 d
H7C H 1.001(5) 0.244(4) -0.177(4) 0.047(9) Uiso 1 d
F11 F 0.21984(18) 0.36622(16) 0.67839(16) 0.0375(4) Uani 1 d
O11 O 0.2110(2) 0.32427(19) 0.3745(2) 0.0360(4) Uani 1 d
O12 O 0.3261(2) 0.61490(19) 0.43529(19) 0.0342(4) Uani 1 d
O13 O 0.4675(2) 0.50597(19) 0.6046(2) 0.0355(4) Uani 1 d
N11 N -0.0241(2) 0.4225(2) 0.4037(2) 0.0338(5) Uani 1 d
C11 C 0.1242(3) 0.3988(2) 0.4416(3) 0.0298(5) Uani 1 d
C12 C 0.1891(3) 0.4664(2) 0.5796(3) 0.0289(5) Uani 1 d
C13 C 0.0769(3) 0.5633(3) 0.6508(3) 0.0354(5) Uani 1 d
C14 C -0.0918(3) 0.5154(3) 0.6408(3) 0.0354(5) Uani 1 d
C15 C -0.1381(3) 0.5033(3) 0.4817(3) 0.0361(6) Uani 1 d
C16 C 0.3466(3) 0.5293(2) 0.5431(2) 0.0297(5) Uani 1 d
C17 C 0.4646(3) 0.6888(3) 0.3979(3) 0.0391(6) Uani 1 d
H11 H -0.057(4) 0.396(4) 0.329(4) 0.045(9) Uiso 1 d
H13A H 0.095(4) 0.647(4) 0.600(4) 0.036(8) Uiso 1 d
H13B H 0.104(5) 0.584(4) 0.749(5) 0.057(11) Uiso 1 d
H14A H -0.170(4) 0.576(4) 0.692(4) 0.040(8) Uiso 1 d
H14B H -0.101(4) 0.433(4) 0.687(4) 0.038(8) Uiso 1 d
H15A H -0.141(3) 0.591(3) 0.438(3) 0.019(6) Uiso 1 d
H15B H -0.231(4) 0.461(4) 0.473(4) 0.037(8) Uiso 1 d
H17A H 0.422(4) 0.742(5) 0.328(4) 0.050(10) Uiso 1 d
H17B H 0.544(6) 0.625(6) 0.345(6) 0.083(15) Uiso 1 d
H17C H 0.502(4) 0.726(4) 0.472(4) 0.039(9) Uiso 1 d

loop_
_atom_site_aniso_label
_atom_site_aniso_U_11
_atom_site_aniso_U_22
_atom_site_aniso_U_33
_atom_site_aniso_U_23
_atom_site_aniso_U_13
_atom_site_aniso_U_12
F1 0.0366(8) 0.0332(8) 0.0406(8) -0.0089(6) 0.0044(6) -0.0034(6)
O1 0.0364(9) 0.0395(10) 0.0359(9) 0.0050(8) -0.0047(7) 0.0011(8)
O2 0.0261(8) 0.0285(8) 0.0388(9) -0.0028(7) 0.0027(6) 0.0022(7)
O3 0.0252(9) 0.0621(14) 0.0711(15) -0.0277(12) -0.0060(8) 0.0026(9)
N1 0.0280(10) 0.0436(12) 0.0358(11) 0.0039(10) 0.0019(8) -0.0002(9)
C1 0.0293(11) 0.0297(11) 0.0269(10) -0.0024(9) -0.0018(8) 0.0014(9)
C2 0.0267(11) 0.0295(11) 0.0308(11) -0.0014(9) -0.0001(8) 0.0012(10)
C3 0.0338(13) 0.0390(14) 0.0308(12) 0.0008(11) 0.0014(10) 0.0104(10)
C4 0.0347(13) 0.0437(14) 0.0352(12) 0.0006(12) -0.0027(10) 0.0125(11)
C5 0.0224(11) 0.0600(19) 0.0495(15) 0.0010(14) -0.0063(10) 0.0030(12)
C6 0.0216(10) 0.0325(11) 0.0356(11) 0.0019(10) 0.0010(8) -0.0004(9)
C7 0.0346(13) 0.0344(13) 0.0499(15) -0.0038(13) 0.0077(11) 0.0074(11)
F11 0.0376(7) 0.0408(8) 0.0342(7) 0.0103(6) -0.0012(6) -0.0015(6)
O11 0.0339(9) 0.0364(9) 0.0379(9) -0.0046(7) 0.0045(7) 0.0015(7)
O12 0.0317(9) 0.0370(9) 0.0339(9) 0.0067(7) -0.0033(7) -0.0045(7)
O13 0.0292(9) 0.0400(10) 0.0374(9) 0.0042(8) -0.0028(7) -0.0013(7)
N11 0.0304(10) 0.0371(12) 0.0338(11) -0.0030(9) -0.0052(8) 0.0009(9)
C11 0.0300(11) 0.0279(11) 0.0315(11) 0.0016(9) 0.0018(9) -0.0039(9)
C12 0.0285(12) 0.0295(12) 0.0286(11) 0.0026(9) -0.0023(8) 0.0005(9)
C13 0.0319(12) 0.0406(14) 0.0338(12) -0.0069(11) 0.0017(9) -0.0010(10)
C14 0.0307(12) 0.0391(14) 0.0365(12) 0.0032(11) 0.0041(9) 0.0038(10)
C15 0.0295(12) 0.0396(14) 0.0393(13) 0.0003(11) -0.0030(9) 0.0030(11)
C16 0.0310(11) 0.0294(11) 0.0287(10) -0.0024(9) -0.0026(8) -0.0013(9)
C17 0.0398(14) 0.0385(14) 0.0391(14) 0.0063(12) -0.0015(11) -0.0119(12)

loop_
_atom_type_symbol
_atom_type_description
_atom_type_scat_dispersion_real
_atom_type_scat_dispersion_imag
_atom_type_scat_source
C C 0.0181 0.0091 'International Tables Vol C Tables 4.2.6.8 and 6.1.1.4'
H H 0.0000 0.0000 'International Tables Vol C Tables 4.2.6.8 and 6.1.1.4'
F F 0.0727 0.0534 'International Tables Vol C Tables 4.2.6.8 and 6.1.1.4'
N N 0.0311 0.0180 'International Tables Vol C Tables 4.2.6.8 and 6.1.1.4'
O O 0.0492 0.0322 'International Tables Vol C Tables 4.2.6.8 and 6.1.1.4'

loop_
_geom_angle_atom_site_label_1
_geom_angle_atom_site_label_2
_geom_angle_atom_site_label_3
_geom_angle
C6 O2 C7 115.23(19)
C1 N1 C5 126.5(2)
C1 N1 H1 115(2)
C5 N1 H1 118(2)
O1 C1 N1 124.8(2)
O1 C1 C2 118.3(2)
N1 C1 C2 116.9(2)
F1 C2 C1 103.74(18)
F1 C2 C3 108.5(2)
F1 C2 C6 106.14(18)
C3 C2 C1 116.5(2)
C3 C2 C6 113.84(19)
C6 C2 C1 107.14(19)
C2 C3 C4 109.9(2)
C2 C3 H3A 110(3)
C2 C3 H3B 109(2)
C4 C3 H3A 109(3)
C4 C3 H3B 114(2)
H3A C3 H3B 105(3)
C3 C4 H4A 108.7(19)
C3 C4 H4B 106.9(16)
C5 C4 C3 109.2(2)
C5 C4 H4A 113(2)
C5 C4 H4B 108.7(17)
H4A C4 H4B 110(3)
N1 C5 C4 110.7(2)
N1 C5 H5A 108(2)
N1 C5 H5B 112(2)
C4 C5 H5A 105(2)
C4 C5 H5B 110(2)
H5A C5 H5B 111(3)
O2 C6 C2 110.10(19)
O3 C6 O2 125.8(2)
O3 C6 C2 124.1(2)
O2 C7 H7A 100.1(18)
O2 C7 H7B 109(3)
O2 C7 H7C 106(3)
H7A C7 H7B 113(3)
H7A C7 H7C 106(3)
H7B C7 H7C 121(3)
C16 O12 C17 114.81(19)
C11 N11 C15 127.4(2)
C11 N11 H11 120(3)
C15 N11 H11 113(3)
O11 C11 N11 123.7(2)
O11 C11 C12 118.5(2)
N11 C11 C12 117.8(2)
F11 C12 C11 105.15(19)
F11 C12 C13 108.76(19)
F11 C12 C16 107.08(18)
C13 C12 C11 114.9(2)
C16 C12 C11 108.84(19)
C16 C12 C13 111.6(2)
C12 C13 H13A 106(2)
C12 C13 H13B 113(3)
C14 C13 C12 110.8(2)
C14 C13 H13A 113.6(19)
C14 C13 H13B 111(3)
H13A C13 H13B 102(3)
C13 C14 H14A 113(2)
C13 C14 H14B 110(2)
C15 C14 C13 109.0(2)
C15 C14 H14A 108.7(19)
C15 C14 H14B 110(2)
H14A C14 H14B 107(3)
N11 C15 C14 110.3(2)
N11 C15 H15A 109.5(17)
N11 C15 H15B 106(2)
C14 C15 H15A 108.7(16)
C14 C15 H15B 110(2)
H15A C15 H15B 112(3)
O12 C16 C12 109.32(19)
O13 C16 O12 126.1(2)
O13 C16 C12 124.5(2)
O12 C17 H17A 99(2)
O12 C17 H17B 108(3)
O12 C17 H17C 110(3)
H17A C17 H17B 108(4)
H17A C17 H17C 116(4)
H17B C17 H17C 115(4)

loop_
_geom_bond_atom_site_label_1
_geom_bond_atom_site_label_2
_geom_bond_distance
F1 C2 1.402(3)
O1 C1 1.230(3)
O2 C6 1.323(3)
O2 C7 1.462(3)
O3 C6 1.195(3)
N1 C1 1.332(3)
N1 C5 1.472(4)
N1 H1 0.82(4)
C1 C2 1.545(3)
C2 C3 1.507(3)
C2 C6 1.536(3)
C3 C4 1.525(4)
C3 H3A 0.88(4)
C3 H3B 0.98(4)
C4 C5 1.512(4)
C4 H4A 0.95(4)
C4 H4B 0.97(3)
C5 H5A 0.94(4)
C5 H5B 1.10(4)
C7 H7A 1.07(3)
C7 H7B 0.91(4)
C7 H7C 0.91(4)
F11 C12 1.396(3)
O11 C11 1.234(3)
O12 C16 1.334(3)
O12 C17 1.447(3)
O13 C16 1.195(3)
N11 C11 1.331(3)
N11 C15 1.468(3)
N11 H11 0.79(4)
C11 C12 1.542(3)
C12 C13 1.530(3)
C12 C16 1.529(3)
C13 C14 1.522(4)
C13 H13A 0.99(4)
C13 H13B 0.95(4)
C14 C15 1.512(4)
C14 H14A 1.03(4)
C14 H14B 0.95(4)
C15 H15A 0.99(3)
C15 H15B 0.91(4)
C17 H17A 0.92(4)
C17 H17B 1.06(6)
C17 H17C 0.84(4)

loop_
_geom_hbond_atom_site_label_D
_geom_hbond_atom_site_label_H
_geom_hbond_atom_site_label_A
_geom_hbond_distance_DH
_geom_hbond_distance_HA
_geom_hbond_distance_DA
_geom_hbond_angle_DHA
_geom_hbond_site_symmetry_A
N1 H1 O11 0.82(4) 2.14(4) 2.858(3) 145(3) .
N11 H11 O1 0.79(4) 2.46(4) 3.042(3) 132(3) 1_455

loop_
_geom_torsion_atom_site_label_1
_geom_torsion_atom_site_label_2
_geom_torsion_atom_site_label_3
_geom_torsion_atom_site_label_4
_geom_torsion
F1 C2 C3 C4 -77.0(3)
F1 C2 C6 O2 -174.02(19)
F1 C2 C6 O3 6.6(3)
O1 C1 C2 F1 -69.9(3)
O1 C1 C2 C3 170.9(2)
O1 C1 C2 C6 42.1(3)
N1 C1 C2 F1 107.3(2)
N1 C1 C2 C3 -11.9(3)
N1 C1 C2 C6 -140.7(2)
C1 N1 C5 C4 -27.6(4)
C1 C2 C3 C4 39.6(3)
C1 C2 C6 O2 75.6(2)
C1 C2 C6 O3 -103.8(3)
C2 C3 C4 C5 -60.9(3)
C3 C2 C6 O2 -54.7(3)
C3 C2 C6 O3 125.9(3)
C3 C4 C5 N1 54.0(3)
C5 N1 C1 O1 -177.3(3)
C5 N1 C1 C2 5.7(4)
C6 C2 C3 C4 165.1(2)
C7 O2 C6 O3 3.9(4)
C7 O2 C6 C2 -175.51(19)
F11 C12 C13 C14 -80.8(2)
F11 C12 C16 O12 172.25(19)
F11 C12 C16 O13 -9.0(3)
O11 C11 C12 F11 -63.9(3)
O11 C11 C12 C13 176.5(2)
O11 C11 C12 C16 50.5(3)
N11 C11 C12 F11 114.7(2)
N11 C11 C12 C13 -4.9(3)
N11 C11 C12 C16 -130.9(2)
C11 N11 C15 C14 -22.7(4)
C11 C12 C13 C14 36.7(3)
C11 C12 C16 O12 59.1(3)
C11 C12 C16 O13 -122.2(3)
C12 C13 C14 C15 -61.7(3)
C13 C12 C16 O12 -68.8(2)
C13 C12 C16 O13 109.9(3)
C13 C14 C15 N11 53.6(3)
C15 N11 C11 O11 176.1(2)
C15 N11 C11 C12 -2.4(4)
C16 C12 C13 C14 161.3(2)
C17 O12 C16 O13 -3.3(4)
C17 O12 C16 C12 175.4(2)
